data_7158415
loop_
_publ_author_name
'Wu, Chaofei'
'Wan, Junlin'
'Song, Chao'
'He, Lingchen'
'Liu, Hongxin'
'Li, Xinhua'
'Li, Juan'
'Hu, Xin-Gen'
'Xiao, Hong-Ping'
'Jiang, Jun'

_publ_section_title
;
 Yb(OTf)<sub>3</sub> catalyzed [1,3]-rearrangement of 3-alkenyl oxindoles.
;
_journal_issue 1
_journal_name_full 'Organic &amp; biomolecular chemistry'
_journal_page_first 122
_journal_page_last 126
_journal_paper_doi 10.1039/d0ob02032j
_journal_volume 20
_journal_year 2021
_chemical_formula_moiety 'C26 H26 N2 O5'
_chemical_formula_sum 'C26 H26 N2 O5'
_chemical_formula_weight 446.49
_space_group_IT_number 14
_space_group_name_Hall '-P 2ybc'
_space_group_name_H-M_alt 'P 1 21/c 1'
_symmetry_cell_setting monoclinic
_symmetry_space_group_name_Hall '-P 2ybc'
_symmetry_space_group_name_H-M 'P 1 21/c 1'
_atom_sites_solution_hydrogens geom
_atom_sites_solution_primary direct
_atom_sites_solution_secondary difmap
_audit_creation_method SHELXL-97
_audit_update_record
;
2018-01-09 deposited with the CCDC.	2021-11-25 downloaded from the CCDC.
;
_cell_angle_alpha 90.00
_cell_angle_beta 95.273(6)
_cell_angle_gamma 90.00
_cell_formula_units_Z 4
_cell_length_a 9.084(4)
_cell_length_b 17.370(7)
_cell_length_c 14.777(6)
_cell_measurement_reflns_used 5559
_cell_measurement_temperature 298(2)
_cell_measurement_theta_max 28.11
_cell_measurement_theta_min 2.35
_cell_volume 2321.8(17)
_computing_cell_refinement 'SAINT (Bruker, 2002)'
_computing_data_collection 'SMART (Bruker, 2002)'
_computing_data_reduction SAINT
_computing_molecular_graphics 'XP (Bruker, 2002)'
_computing_publication_material 'SHELXL-97 (Bruker, 2002)'
_computing_structure_refinement 'SHELXL-97 (Sheldrick, 1997)'
_computing_structure_solution 'SHELXS-97 (Sheldrick, 1997)'
_diffrn_ambient_temperature 298(2)
_diffrn_measured_fraction_theta_full 0.993
_diffrn_measured_fraction_theta_max 0.993
_diffrn_measurement_device_type 'Bruker APEX II area-detector diffractometer'
_diffrn_measurement_method '\f and \w scans'
_diffrn_radiation_monochromator graphite
_diffrn_radiation_source 'fine-focus sealed tube'
_diffrn_radiation_type MoK\a
_diffrn_radiation_wavelength 0.71073
_diffrn_reflns_av_R_equivalents 0.0196
_diffrn_reflns_av_sigmaI/netI 0.0254
_diffrn_reflns_limit_h_max 11
_diffrn_reflns_limit_h_min -9
_diffrn_reflns_limit_k_max 21
_diffrn_reflns_limit_k_min -21
_diffrn_reflns_limit_l_max 17
_diffrn_reflns_limit_l_min -17
_diffrn_reflns_number 13331
_diffrn_reflns_theta_full 25.50
_diffrn_reflns_theta_max 25.50
_diffrn_reflns_theta_min 2.54
_exptl_absorpt_coefficient_mu 0.089
_exptl_absorpt_correction_T_max 0.9824
_exptl_absorpt_correction_T_min 0.9686
_exptl_absorpt_correction_type multi-scan
_exptl_absorpt_process_details 'SADABS (Bruker, 2002)'
_exptl_crystal_colour Yellow
_exptl_crystal_density_diffrn 1.277
_exptl_crystal_density_method 'not measured'
_exptl_crystal_description Prism
_exptl_crystal_F_000 944
_exptl_crystal_size_max 0.36
_exptl_crystal_size_mid 0.25
_exptl_crystal_size_min 0.20
_refine_diff_density_max 0.507
_refine_diff_density_min -0.301
_refine_diff_density_rms 0.096
_refine_ls_extinction_method none
_refine_ls_goodness_of_fit_ref 1.047
_refine_ls_hydrogen_treatment constr
_refine_ls_matrix_type full
_refine_ls_number_parameters 301
_refine_ls_number_reflns 4279
_refine_ls_number_restraints 0
_refine_ls_restrained_S_all 1.047
_refine_ls_R_factor_all 0.0661
_refine_ls_R_factor_gt 0.0506
_refine_ls_shift/su_max 0.003
_refine_ls_shift/su_mean 0.000
_refine_ls_structure_factor_coef Fsqd
_refine_ls_weighting_details 'calc w=1/[\s^2^(Fo^2^)+(0.1212P)^2^+0.5445P] where P=(Fo^2^+2Fc^2^)/3'
_refine_ls_weighting_scheme calc
_refine_ls_wR_factor_gt 0.1629
_refine_ls_wR_factor_ref 0.1857
_reflns_number_gt 3444
_reflns_number_total 4279
_reflns_threshold_expression I>2\s(I)
_cod_data_source_file d0ob02032j2.cif
_cod_data_source_block mo_20140522a_0m
_cod_depositor_comments
;
The following automatic conversions were performed:

data item '_exptl_absorpt_correction_type' value 'Multi-scan' was
changed to 'multi-scan' in accordance with the
/home/data/users/saulius/crontab/automatic-downloads/rss-feeds/RSC/lib/dictionaries/cif_core.dic
dictionary named 'cif_core.dic' version 2.4.2 last updated on
2011-04-26.

data item '_symmetry_cell_setting' value 'Monoclinic' was changed to
'monoclinic' in accordance with the
/home/data/users/saulius/crontab/automatic-downloads/rss-feeds/RSC/lib/dictionaries/cif_core.dic
dictionary named 'cif_core.dic' version 2.4.2 last updated on
2011-04-26.

Automatic conversion script
Id: cif_fix_values 7556 2019-12-06 15:28:31Z antanas 

 Adding full bibliography for 7158415--7158416.cif.
;
_cod_original_cell_volume 2321.8(16)
_cod_original_sg_symbol_H-M 'P 21/c'
_cod_database_code 7158415

loop_
_symmetry_equiv_pos_as_xyz
'x, y, z'
'-x, y+1/2, -z+1/2'
'-x, -y, -z'
'x, -y-1/2, z-1/2'

loop_
_atom_site_label
_atom_site_type_symbol
_atom_site_fract_x
_atom_site_fract_y
_atom_site_fract_z
_atom_site_U_iso_or_equiv
_atom_site_adp_type
_atom_site_occupancy
_atom_site_symmetry_multiplicity
_atom_site_calc_flag
_atom_site_refinement_flags
_atom_site_disorder_assembly
_atom_site_disorder_group
O1 O 0.82423(15) 1.04572(8) 0.43669(10) 0.0491(4) Uani 1 1 d . . .
O2 O 0.3637(2) 0.94027(11) 0.12790(11) 0.0756(6) Uani 1 1 d . . .
O3 O 0.28383(18) 1.03716(9) 0.21217(13) 0.0657(5) Uani 1 1 d . . .
O4 O 0.59979(16) 1.09325(8) 0.26068(10) 0.0506(4) Uani 1 1 d . . .
O5 O 0.50039(16) 1.09716(8) 0.39554(10) 0.0477(4) Uani 1 1 d . . .
N1 N 0.07500(19) 0.74577(10) 0.25939(14) 0.0535(5) Uani 1 1 d . . .
N2 N 0.89226(18) 0.91889(9) 0.46737(11) 0.0439(4) Uani 1 1 d . . .
H2A H 0.9745 0.9271 0.4996 0.053 Uiso 1 1 calc R . .
C1 C -0.0179(2) 0.80619(12) 0.23044(14) 0.0443(5) Uani 1 1 d . . .
C2 C -0.1565(3) 0.80445(16) 0.18017(16) 0.0610(6) Uani 1 1 d . . .
H2 H -0.1997 0.7583 0.1597 0.073 Uiso 1 1 calc R . .
C3 C -0.2263(3) 0.87456(19) 0.16232(17) 0.0681(7) Uani 1 1 d . . .
H3 H -0.3179 0.8754 0.1286 0.082 Uiso 1 1 calc R . .
C4 C -0.1629(3) 0.94360(17) 0.19344(18) 0.0664(7) Uani 1 1 d . . .
H4 H -0.2141 0.9894 0.1814 0.080 Uiso 1 1 calc R . .
C5 C -0.0240(2) 0.94564(13) 0.24237(16) 0.0531(5) Uani 1 1 d . . .
H5 H 0.0181 0.9923 0.2620 0.064 Uiso 1 1 calc R . .
C6 C 0.0514(2) 0.87574(12) 0.26155(13) 0.0425(4) Uani 1 1 d . . .
C7 C 0.1908(2) 0.85534(11) 0.31028(14) 0.0441(5) Uani 1 1 d . . .
C8 C 0.1983(2) 0.77584(12) 0.30772(15) 0.0501(5) Uani 1 1 d . . .
H8 H 0.2761 0.7467 0.3350 0.060 Uiso 1 1 calc R . .
C9 C 0.0434(3) 0.66399(14) 0.2446(2) 0.0720(8) Uani 1 1 d . . .
H9A H 0.1231 0.6339 0.2732 0.108 Uiso 1 1 calc R . .
H9B H 0.0329 0.6534 0.1805 0.108 Uiso 1 1 calc R . .
H9C H -0.0467 0.6509 0.2702 0.108 Uiso 1 1 calc R . .
C10 C 0.3072(2) 0.91050(12) 0.35218(14) 0.0471(5) Uani 1 1 d . . .
H10A H 0.3568 0.8872 0.4063 0.057 Uiso 1 1 calc R . .
H10B H 0.2591 0.9571 0.3705 0.057 Uiso 1 1 calc R . .
C11 C 0.4246(2) 0.93202(10) 0.28578(12) 0.0383(4) Uani 1 1 d . . .
H11 H 0.4624 0.8840 0.2618 0.046 Uiso 1 1 calc R . .
C12 C 0.55490(19) 0.97455(10) 0.33642(12) 0.0367(4) Uani 1 1 d . . .
C13 C 0.6661(2) 0.93579(10) 0.38323(12) 0.0368(4) Uani 1 1 d . . .
C14 C 0.8002(2) 0.97562(11) 0.43122(12) 0.0391(4) Uani 1 1 d . . .
C15 C 0.8346(2) 0.84523(11) 0.44488(12) 0.0398(4) Uani 1 1 d . . .
C16 C 0.6953(2) 0.85222(10) 0.39520(12) 0.0369(4) Uani 1 1 d . . .
C17 C 0.6198(2) 0.78459(11) 0.36746(13) 0.0443(5) Uani 1 1 d . . .
H17 H 0.5273 0.7874 0.3350 0.053 Uiso 1 1 calc R . .
C18 C 0.6839(3) 0.71303(12) 0.38867(15) 0.0526(5) Uani 1 1 d . . .
H18 H 0.6337 0.6682 0.3704 0.063 Uiso 1 1 calc R . .
C19 C 0.8223(3) 0.70840(12) 0.43701(16) 0.0548(6) Uani 1 1 d . . .
H19 H 0.8637 0.6603 0.4501 0.066 Uiso 1 1 calc R . .
C20 C 0.9004(2) 0.77428(12) 0.46627(15) 0.0506(5) Uani 1 1 d . . .
H20 H 0.9928 0.7710 0.4988 0.061 Uiso 1 1 calc R . .
C21 C 0.3499(2) 0.97746(11) 0.20593(14) 0.0466(5) Uani 1 1 d . . .
C22 C 0.2808(6) 0.9718(2) 0.0456(2) 0.1237(17) Uani 1 1 d . . .
H22A H 0.2373 1.0207 0.0602 0.148 Uiso 1 1 calc R . .
H22B H 0.3484 0.9810 -0.0003 0.148 Uiso 1 1 calc R . .
C23 C 0.1672(6) 0.9209(3) 0.0103(3) 0.1348(18) Uani 1 1 d . . .
H23A H 0.2107 0.8748 -0.0113 0.202 Uiso 1 1 calc R . .
H23B H 0.1089 0.9455 -0.0390 0.202 Uiso 1 1 calc R . .
H23C H 0.1052 0.9080 0.0573 0.202 Uiso 1 1 calc R . .
C24 C 0.55800(19) 1.06181(11) 0.32656(13) 0.0394(4) Uani 1 1 d . . .
C25 C 0.4856(3) 1.18131(13) 0.38733(17) 0.0601(6) Uani 1 1 d . . .
H25A H 0.4099 1.1988 0.4248 0.072 Uiso 1 1 calc R . .
H25B H 0.4540 1.1944 0.3247 0.072 Uiso 1 1 calc R . .
C26 C 0.6276(4) 1.22239(14) 0.4158(2) 0.0799(8) Uani 1 1 d . . .
H26A H 0.6618 1.2078 0.4768 0.120 Uiso 1 1 calc R . .
H26B H 0.6114 1.2770 0.4131 0.120 Uiso 1 1 calc R . .
H26C H 0.7006 1.2086 0.3756 0.120 Uiso 1 1 calc R . .

loop_
_atom_site_aniso_label
_atom_site_aniso_U_11
_atom_site_aniso_U_22
_atom_site_aniso_U_33
_atom_site_aniso_U_23
_atom_site_aniso_U_13
_atom_site_aniso_U_12
O1 0.0425(8) 0.0354(7) 0.0663(9) -0.0030(6) -0.0118(6) -0.0047(6)
O2 0.1129(15) 0.0607(10) 0.0466(9) 0.0034(8) -0.0279(9) 0.0015(10)
O3 0.0576(10) 0.0488(9) 0.0886(12) 0.0189(8) -0.0049(8) 0.0075(7)
O4 0.0554(9) 0.0407(8) 0.0559(9) 0.0057(6) 0.0053(7) -0.0047(6)
O5 0.0510(8) 0.0388(7) 0.0528(8) 0.0001(6) 0.0023(6) 0.0051(6)
N1 0.0441(10) 0.0389(9) 0.0779(12) -0.0083(8) 0.0079(9) -0.0072(7)
N2 0.0380(8) 0.0399(9) 0.0506(9) 0.0010(7) -0.0122(7) -0.0019(7)
C1 0.0356(10) 0.0498(11) 0.0483(11) -0.0059(8) 0.0072(8) -0.0059(8)
C2 0.0440(12) 0.0795(17) 0.0594(13) -0.0156(12) 0.0043(10) -0.0151(11)
C3 0.0382(12) 0.102(2) 0.0624(15) 0.0037(14) -0.0015(10) 0.0046(13)
C4 0.0527(13) 0.0742(17) 0.0738(16) 0.0183(13) 0.0138(12) 0.0180(12)
C5 0.0505(12) 0.0476(12) 0.0628(13) 0.0045(10) 0.0132(10) 0.0032(9)
C6 0.0398(10) 0.0428(11) 0.0453(10) -0.0009(8) 0.0064(8) -0.0040(8)
C7 0.0419(10) 0.0405(10) 0.0497(11) 0.0022(8) 0.0029(8) -0.0062(8)
C8 0.0387(10) 0.0414(11) 0.0697(14) 0.0044(9) 0.0018(9) -0.0029(8)
C9 0.0661(16) 0.0415(12) 0.111(2) -0.0160(13) 0.0219(15) -0.0144(11)
C10 0.0444(11) 0.0460(11) 0.0497(11) 0.0006(9) -0.0024(9) -0.0088(9)
C11 0.0363(9) 0.0321(9) 0.0447(10) 0.0005(7) -0.0065(8) -0.0039(7)
C12 0.0349(9) 0.0329(9) 0.0413(10) -0.0005(7) -0.0011(7) -0.0041(7)
C13 0.0366(9) 0.0330(9) 0.0394(9) -0.0013(7) -0.0029(7) -0.0048(7)
C14 0.0349(9) 0.0382(10) 0.0427(10) -0.0021(7) -0.0046(8) -0.0028(7)
C15 0.0407(10) 0.0380(10) 0.0398(10) 0.0024(7) -0.0017(8) -0.0006(8)
C16 0.0384(9) 0.0350(10) 0.0368(9) 0.0007(7) 0.0001(7) -0.0001(7)
C17 0.0475(11) 0.0367(10) 0.0470(11) -0.0016(8) -0.0046(8) -0.0038(8)
C18 0.0653(14) 0.0341(10) 0.0571(12) -0.0012(8) -0.0009(10) -0.0027(9)
C19 0.0636(14) 0.0369(10) 0.0627(13) 0.0054(9) -0.0004(11) 0.0095(9)
C20 0.0477(11) 0.0464(11) 0.0560(12) 0.0074(9) -0.0044(9) 0.0069(9)
C21 0.0394(10) 0.0391(10) 0.0585(13) 0.0088(9) -0.0102(9) -0.0102(8)
C22 0.199(4) 0.086(2) 0.0707(19) 0.0231(17) -0.075(2) -0.017(3)
C23 0.147(4) 0.133(3) 0.110(3) 0.041(3) -0.070(3) -0.033(3)
C24 0.0320(9) 0.0348(9) 0.0495(11) 0.0007(8) -0.0064(8) -0.0023(7)
C25 0.0766(16) 0.0426(12) 0.0606(13) 0.0017(10) 0.0041(11) 0.0214(11)
C26 0.116(2) 0.0408(13) 0.0812(18) -0.0036(12) -0.0005(16) -0.0123(14)

loop_
_atom_type_symbol
_atom_type_description
_atom_type_scat_dispersion_real
_atom_type_scat_dispersion_imag
_atom_type_scat_source
C C 0.0033 0.0016 'International Tables Vol C Tables 4.2.6.8 and 6.1.1.4'
H H 0.0000 0.0000 'International Tables Vol C Tables 4.2.6.8 and 6.1.1.4'
N N 0.0061 0.0033 'International Tables Vol C Tables 4.2.6.8 and 6.1.1.4'
O O 0.0106 0.0060 'International Tables Vol C Tables 4.2.6.8 and 6.1.1.4'

loop_
_geom_angle_atom_site_label_1
_geom_angle_atom_site_label_2
_geom_angle_atom_site_label_3
_geom_angle
_geom_angle_site_symmetry_1
_geom_angle_site_symmetry_3
_geom_angle_publ_flag
C21 O2 C22 116.7(3) . . ?
C24 O5 C25 115.61(16) . . ?
C8 N1 C1 108.39(17) . . ?
C8 N1 C9 125.9(2) . . ?
C1 N1 C9 125.6(2) . . ?
C14 N2 C15 111.15(15) . . ?
C14 N2 H2A 124.4 . . ?
C15 N2 H2A 124.4 . . ?
N1 C1 C2 129.6(2) . . ?
N1 C1 C6 107.75(17) . . ?
C2 C1 C6 122.7(2) . . ?
C3 C2 C1 117.0(2) . . ?
C3 C2 H2 121.5 . . ?
C1 C2 H2 121.5 . . ?
C2 C3 C4 121.8(2) . . ?
C2 C3 H3 119.1 . . ?
C4 C3 H3 119.1 . . ?
C3 C4 C5 121.4(2) . . ?
C3 C4 H4 119.3 . . ?
C5 C4 H4 119.3 . . ?
C4 C5 C6 118.8(2) . . ?
C4 C5 H5 120.6 . . ?
C6 C5 H5 120.6 . . ?
C5 C6 C1 118.39(19) . . ?
C5 C6 C7 134.41(19) . . ?
C1 C6 C7 107.18(17) . . ?
C8 C7 C6 105.94(17) . . ?
C8 C7 C10 127.45(19) . . ?
C6 C7 C10 126.57(18) . . ?
N1 C8 C7 110.72(19) . . ?
N1 C8 H8 124.6 . . ?
C7 C8 H8 124.6 . . ?
N1 C9 H9A 109.5 . . ?
N1 C9 H9B 109.5 . . ?
H9A C9 H9B 109.5 . . ?
N1 C9 H9C 109.5 . . ?
H9A C9 H9C 109.5 . . ?
H9B C9 H9C 109.5 . . ?
C7 C10 C11 112.70(17) . . ?
C7 C10 H10A 109.1 . . ?
C11 C10 H10A 109.1 . . ?
C7 C10 H10B 109.1 . . ?
C11 C10 H10B 109.1 . . ?
H10A C10 H10B 107.8 . . ?
C21 C11 C12 113.40(15) . . ?
C21 C11 C10 109.25(16) . . ?
C12 C11 C10 110.54(15) . . ?
C21 C11 H11 107.8 . . ?
C12 C11 H11 107.8 . . ?
C10 C11 H11 107.8 . . ?
C13 C12 C24 121.70(16) . . ?
C13 C12 C11 121.21(17) . . ?
C24 C12 C11 116.98(15) . . ?
C12 C13 C16 131.77(16) . . ?
C12 C13 C14 122.83(17) . . ?
C16 C13 C14 105.26(15) . . ?
O1 C14 N2 125.78(17) . . ?
O1 C14 C13 127.40(17) . . ?
N2 C14 C13 106.81(16) . . ?
C20 C15 C16 122.73(18) . . ?
C20 C15 N2 127.35(18) . . ?
C16 C15 N2 109.92(15) . . ?
C17 C16 C15 118.16(16) . . ?
C17 C16 C13 135.04(17) . . ?
C15 C16 C13 106.79(15) . . ?
C18 C17 C16 119.85(18) . . ?
C18 C17 H17 120.1 . . ?
C16 C17 H17 120.1 . . ?
C19 C18 C17 120.37(19) . . ?
C19 C18 H18 119.8 . . ?
C17 C18 H18 119.8 . . ?
C18 C19 C20 121.50(19) . . ?
C18 C19 H19 119.2 . . ?
C20 C19 H19 119.2 . . ?
C15 C20 C19 117.39(19) . . ?
C15 C20 H20 121.3 . . ?
C19 C20 H20 121.3 . . ?
O3 C21 O2 124.6(2) . . ?
O3 C21 C11 125.1(2) . . ?
O2 C21 C11 110.29(18) . . ?
C23 C22 O2 111.8(3) . . ?
C23 C22 H22A 109.3 . . ?
O2 C22 H22A 109.3 . . ?
C23 C22 H22B 109.3 . . ?
O2 C22 H22B 109.3 . . ?
H22A C22 H22B 107.9 . . ?
C22 C23 H23A 109.5 . . ?
C22 C23 H23B 109.5 . . ?
H23A C23 H23B 109.5 . . ?
C22 C23 H23C 109.5 . . ?
H23A C23 H23C 109.5 . . ?
H23B C23 H23C 109.5 . . ?
O4 C24 O5 125.52(18) . . ?
O4 C24 C12 122.49(17) . . ?
O5 C24 C12 111.84(16) . . ?
O5 C25 C26 112.3(2) . . ?
O5 C25 H25A 109.1 . . ?
C26 C25 H25A 109.1 . . ?
O5 C25 H25B 109.1 . . ?
C26 C25 H25B 109.1 . . ?
H25A C25 H25B 107.9 . . ?
C25 C26 H26A 109.5 . . ?
C25 C26 H26B 109.5 . . ?
H26A C26 H26B 109.5 . . ?
C25 C26 H26C 109.5 . . ?
H26A C26 H26C 109.5 . . ?
H26B C26 H26C 109.5 . . ?

loop_
_geom_bond_atom_site_label_1
_geom_bond_atom_site_label_2
_geom_bond_distance
_geom_bond_site_symmetry_2
_geom_bond_publ_flag
O1 C14 1.239(2) . ?
O2 C21 1.338(3) . ?
O2 C22 1.475(3) . ?
O3 C21 1.206(3) . ?
O4 C24 1.208(2) . ?
O5 C24 1.337(2) . ?
O5 C25 1.472(3) . ?
N1 C8 1.375(3) . ?
N1 C1 1.389(3) . ?
N1 C9 1.462(3) . ?
N2 C14 1.369(3) . ?
N2 C15 1.411(2) . ?
N2 H2A 0.8600 . ?
C1 C2 1.403(3) . ?
C1 C6 1.419(3) . ?
C2 C3 1.387(4) . ?
C2 H2 0.9300 . ?
C3 C4 1.390(4) . ?
C3 H3 0.9300 . ?
C4 C5 1.396(4) . ?
C4 H4 0.9300 . ?
C5 C6 1.410(3) . ?
C5 H5 0.9300 . ?
C6 C7 1.443(3) . ?
C7 C8 1.383(3) . ?
C7 C10 1.516(3) . ?
C8 H8 0.9300 . ?
C9 H9A 0.9600 . ?
C9 H9B 0.9600 . ?
C9 H9C 0.9600 . ?
C10 C11 1.559(3) . ?
C10 H10A 0.9700 . ?
C10 H10B 0.9700 . ?
C11 C21 1.526(3) . ?
C11 C12 1.531(2) . ?
C11 H11 0.9800 . ?
C12 C13 1.351(3) . ?
C12 C24 1.523(3) . ?
C13 C16 1.483(3) . ?
C13 C14 1.519(2) . ?
C15 C20 1.393(3) . ?
C15 C16 1.408(3) . ?
C16 C17 1.402(3) . ?
C17 C18 1.396(3) . ?
C17 H17 0.9300 . ?
C18 C19 1.390(3) . ?
C18 H18 0.9300 . ?
C19 C20 1.394(3) . ?
C19 H19 0.9300 . ?
C20 H20 0.9300 . ?
C22 C23 1.421(5) . ?
C22 H22A 0.9700 . ?
C22 H22B 0.9700 . ?
C23 H23A 0.9600 . ?
C23 H23B 0.9600 . ?
C23 H23C 0.9600 . ?
C25 C26 1.500(4) . ?
C25 H25A 0.9700 . ?
C25 H25B 0.9700 . ?
C26 H26A 0.9600 . ?
C26 H26B 0.9600 . ?
C26 H26C 0.9600 . ?

loop_
_geom_hbond_atom_site_label_D
_geom_hbond_atom_site_label_H
_geom_hbond_atom_site_label_A
_geom_hbond_distance_DH
_geom_hbond_distance_HA
_geom_hbond_distance_DA
_geom_hbond_angle_DHA
_geom_hbond_site_symmetry_A
N2 H2A O1 0.86 2.03 2.889(2) 173.2 3_776

loop_
_geom_torsion_atom_site_label_1
_geom_torsion_atom_site_label_2
_geom_torsion_atom_site_label_3
_geom_torsion_atom_site_label_4
_geom_torsion
_geom_torsion_site_symmetry_1
_geom_torsion_site_symmetry_2
_geom_torsion_site_symmetry_3
_geom_torsion_site_symmetry_4
_geom_torsion_publ_flag
C8 N1 C1 C2 -179.2(2) . . . . ?
C9 N1 C1 C2 -1.8(4) . . . . ?
C8 N1 C1 C6 0.4(2) . . . . ?
C9 N1 C1 C6 177.7(2) . . . . ?
N1 C1 C2 C3 178.8(2) . . . . ?
C6 C1 C2 C3 -0.7(3) . . . . ?
C1 C2 C3 C4 -0.7(4) . . . . ?
C2 C3 C4 C5 1.6(4) . . . . ?
C3 C4 C5 C6 -1.1(3) . . . . ?
C4 C5 C6 C1 -0.2(3) . . . . ?
C4 C5 C6 C7 -178.6(2) . . . . ?
N1 C1 C6 C5 -178.42(17) . . . . ?
C2 C1 C6 C5 1.2(3) . . . . ?
N1 C1 C6 C7 0.3(2) . . . . ?
C2 C1 C6 C7 179.94(19) . . . . ?
C5 C6 C7 C8 177.5(2) . . . . ?
C1 C6 C7 C8 -0.9(2) . . . . ?
C5 C6 C7 C10 -4.7(4) . . . . ?
C1 C6 C7 C10 176.88(19) . . . . ?
C1 N1 C8 C7 -1.0(2) . . . . ?
C9 N1 C8 C7 -178.4(2) . . . . ?
C6 C7 C8 N1 1.2(2) . . . . ?
C10 C7 C8 N1 -176.57(19) . . . . ?
C8 C7 C10 C11 86.0(3) . . . . ?
C6 C7 C10 C11 -91.3(2) . . . . ?
C7 C10 C11 C21 65.6(2) . . . . ?
C7 C10 C11 C12 -168.95(16) . . . . ?
C21 C11 C12 C13 -154.18(19) . . . . ?
C10 C11 C12 C13 82.7(2) . . . . ?
C21 C11 C12 C24 22.1(2) . . . . ?
C10 C11 C12 C24 -101.01(19) . . . . ?
C24 C12 C13 C16 -173.50(18) . . . . ?
C11 C12 C13 C16 2.6(3) . . . . ?
C24 C12 C13 C14 1.5(3) . . . . ?
C11 C12 C13 C14 177.52(16) . . . . ?
C15 N2 C14 O1 -177.16(19) . . . . ?
C15 N2 C14 C13 2.3(2) . . . . ?
C12 C13 C14 O1 2.3(3) . . . . ?
C16 C13 C14 O1 178.39(19) . . . . ?
C12 C13 C14 N2 -177.17(18) . . . . ?
C16 C13 C14 N2 -1.06(19) . . . . ?
C14 N2 C15 C20 176.98(19) . . . . ?
C14 N2 C15 C16 -2.8(2) . . . . ?
C20 C15 C16 C17 0.9(3) . . . . ?
N2 C15 C16 C17 -179.39(16) . . . . ?
C20 C15 C16 C13 -177.82(18) . . . . ?
N2 C15 C16 C13 1.9(2) . . . . ?
C12 C13 C16 C17 -3.3(4) . . . . ?
C14 C13 C16 C17 -178.9(2) . . . . ?
C12 C13 C16 C15 175.1(2) . . . . ?
C14 C13 C16 C15 -0.53(19) . . . . ?
C15 C16 C17 C18 -0.6(3) . . . . ?
C13 C16 C17 C18 177.7(2) . . . . ?
C16 C17 C18 C19 -0.1(3) . . . . ?
C17 C18 C19 C20 0.5(4) . . . . ?
C16 C15 C20 C19 -0.5(3) . . . . ?
N2 C15 C20 C19 179.8(2) . . . . ?
C18 C19 C20 C15 -0.2(3) . . . . ?
C22 O2 C21 O3 -5.5(4) . . . . ?
C22 O2 C21 C11 172.3(3) . . . . ?
C12 C11 C21 O3 -65.4(3) . . . . ?
C10 C11 C21 O3 58.4(2) . . . . ?
C12 C11 C21 O2 116.74(19) . . . . ?
C10 C11 C21 O2 -119.48(19) . . . . ?
C21 O2 C22 C23 -113.3(4) . . . . ?
C25 O5 C24 O4 1.3(3) . . . . ?
C25 O5 C24 C12 -174.35(16) . . . . ?
C13 C12 C24 O4 96.4(2) . . . . ?
C11 C12 C24 O4 -79.8(2) . . . . ?
C13 C12 C24 O5 -87.8(2) . . . . ?
C11 C12 C24 O5 95.98(19) . . . . ?
C24 O5 C25 C26 -81.8(2) . . . . ?
